data_7012705
loop_
_publ_author_name
'Apfelbacher, Andreas'
'Braunstein, Pierre'
'Brissieux, Luc'
'Welter, Richard'

_publ_section_title
;
 New phosphino-oxazoline and related phosphino-iminolate palladium
 complexes; structure of an unusual zwitterionic dinuclear Pd(ii)
 complex
;
_journal_issue 9
_journal_name_full 'Dalton Transactions'
_journal_page_first 1669
_journal_paper_doi 10.1039/b300321n
_journal_year 2003
_chemical_formula_moiety 'C27 H37 Cl2 N3 O Pd3'
_chemical_formula_sum 'C27 H37 Cl2 N3 O Pd3'
_chemical_formula_weight 809.70
_space_group_IT_number 2
_symmetry_cell_setting triclinic
_symmetry_space_group_name_Hall '-P 1'
_symmetry_space_group_name_H-M 'P -1'
_atom_sites_solution_hydrogens geom
_atom_sites_solution_primary direct
_atom_sites_solution_secondary difmap
_audit_creation_date 10-05-02
_audit_creation_method SHELXL-97
_cell_angle_alpha 84.288(5)
_cell_angle_beta 82.088(5)
_cell_angle_gamma 70.423(5)
_cell_formula_units_Z 2
_cell_length_a 9.540(5)
_cell_length_b 12.370(5)
_cell_length_c 13.327(5)
_cell_measurement_reflns_used 10248
_cell_measurement_temperature 173(2)
_cell_measurement_theta_max 27.485
_cell_measurement_theta_min 0.998
_cell_volume 1465.3(11)
_computing_cell_refinement 'Denzo (Nonius B.V., 1998)'
_computing_data_collection 'Collect (Nonius B.V., 1998)'
_computing_data_reduction 'Denzo (Nonius B.V., 1998)'
_computing_molecular_graphics 'ATOMS (Dowty, 1995)'
_computing_publication_material 'SHELXL-97 (Sheldrick, 1997)'
_computing_structure_refinement 'SHELXL-97 (Sheldrick, 1997)'
_computing_structure_solution 'SHELXS-97 (Sheldrick, 1997)'
_diffrn_ambient_temperature 173(2)
_diffrn_measured_fraction_theta_full 0.991
_diffrn_measured_fraction_theta_max 0.991
_diffrn_measurement_device_type KappaCCD
_diffrn_measurement_method '\p scans'
_diffrn_radiation_monochromator graphite
_diffrn_radiation_source 'fine-focus sealed tube'
_diffrn_radiation_type MoK\a
_diffrn_radiation_wavelength 0.71073
_diffrn_reflns_av_R_equivalents 0.0000
_diffrn_reflns_av_sigmaI/netI 0.0924
_diffrn_reflns_limit_h_max 12
_diffrn_reflns_limit_h_min -12
_diffrn_reflns_limit_k_max 16
_diffrn_reflns_limit_k_min -15
_diffrn_reflns_limit_l_max 17
_diffrn_reflns_limit_l_min 0
_diffrn_reflns_number 6671
_diffrn_reflns_theta_full 27.50
_diffrn_reflns_theta_max 27.50
_diffrn_reflns_theta_min 2.27
_exptl_absorpt_coefficient_mu 2.028
_exptl_absorpt_correction_type none
_exptl_crystal_colour Yellow
_exptl_crystal_density_diffrn 1.835
_exptl_crystal_density_method 'not measured'
_exptl_crystal_description prism
_exptl_crystal_F_000 800
_exptl_crystal_size_max 0.15
_exptl_crystal_size_mid 0.12
_exptl_crystal_size_min 0.10
_refine_diff_density_max 0.766
_refine_diff_density_min -1.197
_refine_diff_density_rms 0.138
_refine_ls_extinction_method none
_refine_ls_goodness_of_fit_ref 0.946
_refine_ls_hydrogen_treatment mixed
_refine_ls_matrix_type full
_refine_ls_number_parameters 329
_refine_ls_number_reflns 6670
_refine_ls_number_restraints 1
_refine_ls_restrained_S_all 0.946
_refine_ls_R_factor_all 0.0542
_refine_ls_R_factor_gt 0.0360
_refine_ls_shift/su_max 0.027
_refine_ls_shift/su_mean 0.002
_refine_ls_structure_factor_coef Fsqd
_refine_ls_weighting_details 'calc w=1/[\s^2^(Fo^2^)+(0.0000P)^2^+0.0000P] where P=(Fo^2^+2Fc^2^)/3'
_refine_ls_weighting_scheme calc
_refine_ls_wR_factor_gt 0.0917
_refine_ls_wR_factor_ref 0.0991
_reflns_number_gt 5146
_reflns_number_total 6670
_reflns_threshold_expression >2sigma(I)
_cod_data_source_file b300321n.txt
_cod_data_source_block st889
_cod_database_code 7012705

loop_
_symmetry_equiv_pos_as_xyz
'x, y, z'
'-x, -y, -z'

loop_
_atom_site_label
_atom_site_type_symbol
_atom_site_fract_x
_atom_site_fract_y
_atom_site_fract_z
_atom_site_U_iso_or_equiv
_atom_site_adp_type
_atom_site_occupancy
_atom_site_symmetry_multiplicity
_atom_site_calc_flag
_atom_site_refinement_flags
_atom_site_disorder_assembly
_atom_site_disorder_group
C19 C 1.1992(5) -0.4037(4) 0.1527(3) 0.0236(9) Uani 1 1 d . . .
C20 C 1.3504(5) -0.4541(4) 0.1238(3) 0.0257(10) Uani 1 1 d . . .
H20 H 1.3821 -0.5042 0.0715 0.031 Uiso 1 1 calc . . .
C21 C 1.4565(5) -0.4299(4) 0.1733(4) 0.0329(11) Uani 1 1 d . . .
H21 H 1.5582 -0.4636 0.1536 0.039 Uiso 1 1 calc . . .
C22 C 1.4090(5) -0.3557(4) 0.2515(3) 0.0288(10) Uani 1 1 d . . .
H22 H 1.4792 -0.3391 0.2839 0.035 Uiso 1 1 calc . . .
C23 C 1.2582(6) -0.3060(4) 0.2820(4) 0.0348(12) Uani 1 1 d . . .
H23 H 1.2274 -0.2576 0.3356 0.042 Uiso 1 1 calc . . .
C24 C 1.1525(5) -0.3283(4) 0.2326(3) 0.0277(10) Uani 1 1 d . . .
C25 C 0.9868(6) -0.2821(4) 0.2633(4) 0.0362(12) Uani 1 1 d . . .
H25A H 0.9575 -0.3312 0.3176 0.043 Uiso 1 1 calc . . .
H25B H 0.9598 -0.2055 0.2873 0.043 Uiso 1 1 calc . . .
C27 C 0.7558(6) -0.2800(5) 0.2077(4) 0.0468(15) Uani 1 1 d . . .
H27A H 0.7606 -0.3486 0.2495 0.070 Uiso 1 1 calc . . .
H27B H 0.7045 -0.2780 0.1501 0.070 Uiso 1 1 calc . . .
H27C H 0.7027 -0.2140 0.2463 0.070 Uiso 1 1 calc . . .
C26 C 0.9053(7) -0.1718(4) 0.1080(4) 0.0474(15) Uani 1 1 d . . .
H26A H 1.0056 -0.1731 0.0848 0.071 Uiso 1 1 calc . . .
H26B H 0.8550 -0.1058 0.1472 0.071 Uiso 1 1 calc . . .
H26C H 0.8525 -0.1677 0.0507 0.071 Uiso 1 1 calc . . .
C1 C 0.8344(5) -0.2353(4) 0.5468(3) 0.0227(9) Uani 1 1 d . . .
C2 C 0.9486(5) -0.1873(4) 0.5203(3) 0.0258(10) Uani 1 1 d . . .
H2 H 0.9389 -0.1289 0.4694 0.031 Uiso 1 1 calc . . .
C3 C 1.0769(5) -0.2269(4) 0.5699(4) 0.0306(11) Uani 1 1 d . . .
H3 H 1.1531 -0.1951 0.5518 0.037 Uiso 1 1 calc . . .
C4 C 1.0922(5) -0.3133(4) 0.6461(4) 0.0317(11) Uani 1 1 d . . .
H4 H 1.1787 -0.3393 0.6787 0.038 Uiso 1 1 calc . . .
C5 C 0.9801(5) -0.3611(4) 0.6739(3) 0.0281(10) Uani 1 1 d . . .
H5 H 0.9905 -0.4189 0.7253 0.034 Uiso 1 1 calc . . .
C6 C 0.8518(5) -0.3222(4) 0.6247(3) 0.0226(9) Uani 1 1 d . . .
C7 C 0.7221(5) -0.3662(4) 0.6514(3) 0.0269(10) Uani 1 1 d . . .
H7A H 0.7578 -0.4471 0.6726 0.032 Uiso 1 1 calc . . .
H7B H 0.6558 -0.3249 0.7071 0.032 Uiso 1 1 calc . . .
C9 C 0.4872(5) -0.3554(4) 0.5937(4) 0.0318(11) Uani 1 1 d . . .
H9A H 0.4337 -0.2951 0.6384 0.048 Uiso 1 1 calc . . .
H9B H 0.4949 -0.4285 0.6287 0.048 Uiso 1 1 calc . . .
H9C H 0.4345 -0.3467 0.5354 0.048 Uiso 1 1 calc . . .
C8 C 0.7201(6) -0.4423(4) 0.4912(4) 0.0339(11) Uani 1 1 d . . .
H8A H 0.8189 -0.4392 0.4693 0.051 Uiso 1 1 calc . . .
H8B H 0.6666 -0.4328 0.4332 0.051 Uiso 1 1 calc . . .
H8C H 0.7271 -0.5154 0.5261 0.051 Uiso 1 1 calc . . .
C10 C 0.5948(5) 0.1001(4) 0.2257(3) 0.0239(9) Uani 1 1 d . . .
C11 C 0.7348(5) 0.1110(4) 0.2319(3) 0.0252(10) Uani 1 1 d . . .
H11 H 0.7923 0.0698 0.2827 0.030 Uiso 1 1 calc . . .
C12 C 0.7870(5) 0.1826(4) 0.1628(4) 0.0322(11) Uani 1 1 d . . .
H12 H 0.8793 0.1905 0.1678 0.039 Uiso 1 1 calc . . .
C13 C 0.7031(6) 0.2436(4) 0.0849(4) 0.0353(12) Uani 1 1 d . . .
H13 H 0.7394 0.2917 0.0383 0.042 Uiso 1 1 calc . . .
C14 C 0.5661(6) 0.2319(4) 0.0779(3) 0.0331(11) Uani 1 1 d . . .
H14 H 0.5106 0.2710 0.0255 0.040 Uiso 1 1 calc . . .
C15 C 0.5105(5) 0.1621(4) 0.1485(3) 0.0243(9) Uani 1 1 d . . .
C16 C 0.3581(5) 0.1495(4) 0.1501(3) 0.0284(10) Uani 1 1 d . . .
H16A H 0.2829 0.2116 0.1858 0.034 Uiso 1 1 calc . . .
H16B H 0.3337 0.1538 0.0812 0.034 Uiso 1 1 calc . . .
C17 C 0.2025(5) 0.0435(5) 0.2398(4) 0.0356(12) Uani 1 1 d . . .
H17A H 0.1616 0.1021 0.2878 0.053 Uiso 1 1 calc . . .
H17B H 0.2020 -0.0292 0.2722 0.053 Uiso 1 1 calc . . .
H17C H 0.1429 0.0617 0.1841 0.053 Uiso 1 1 calc . . .
C18 C 0.4184(5) -0.0539(4) 0.1286(3) 0.0307(11) Uani 1 1 d . . .
H18A H 0.5195 -0.0593 0.1031 0.046 Uiso 1 1 calc . . .
H18B H 0.3581 -0.0357 0.0733 0.046 Uiso 1 1 calc . . .
H18C H 0.4168 -0.1260 0.1620 0.046 Uiso 1 1 calc . . .
N2 N 0.3582(4) 0.0372(3) 0.2016(3) 0.0235(8) Uani 1 1 d . . .
N1 N 0.6396(4) -0.3492(3) 0.5605(3) 0.0220(8) Uani 1 1 d . . .
N3 N 0.9095(4) -0.2788(3) 0.1726(3) 0.0311(9) Uani 1 1 d . . .
Pd3 Pd 1.03257(4) -0.41834(3) 0.08850(2) 0.02330(10) Uani 1 1 d . . .
Pd1 Pd 0.64392(4) -0.19360(3) 0.48816(2) 0.01941(9) Uani 1 1 d . . .
Pd2 Pd 0.50386(4) -0.00141(3) 0.31392(2) 0.02023(9) Uani 1 1 d . . .
Cl2 Cl 1.17778(14) -0.57541(11) -0.00302(10) 0.0404(3) Uani 1 1 d . . .
Cl1 Cl 0.39911(12) -0.13778(10) 0.41988(8) 0.0275(2) Uani 1 1 d . . .
O1 O 0.6672(3) -0.0494(3) 0.4092(2) 0.0226(6) Uani 1 1 d D . .
H37 H 0.654(6) 0.007(3) 0.456(3) 0.044(15) Uiso 1 1 d D . .

loop_
_atom_site_aniso_label
_atom_site_aniso_U_11
_atom_site_aniso_U_22
_atom_site_aniso_U_33
_atom_site_aniso_U_23
_atom_site_aniso_U_13
_atom_site_aniso_U_12
C19 0.027(2) 0.026(2) 0.021(2) 0.0002(18) -0.0041(18) -0.0126(19)
C20 0.023(2) 0.028(2) 0.021(2) 0.0035(19) -0.0015(18) -0.0044(19)
C21 0.021(2) 0.042(3) 0.035(3) 0.010(2) -0.004(2) -0.014(2)
C22 0.029(3) 0.036(3) 0.031(2) 0.003(2) -0.013(2) -0.020(2)
C23 0.047(3) 0.033(3) 0.030(3) -0.005(2) -0.011(2) -0.017(2)
C24 0.032(3) 0.027(2) 0.026(2) 0.0000(19) -0.005(2) -0.011(2)
C25 0.034(3) 0.044(3) 0.030(3) -0.018(2) -0.004(2) -0.007(2)
C27 0.026(3) 0.064(4) 0.047(3) -0.033(3) 0.002(2) -0.005(3)
C26 0.057(4) 0.023(3) 0.053(4) -0.005(2) -0.020(3) 0.005(3)
C1 0.024(2) 0.028(2) 0.017(2) -0.0006(18) -0.0010(17) -0.0094(19)
C2 0.027(2) 0.032(3) 0.021(2) -0.0019(19) 0.0003(18) -0.014(2)
C3 0.020(2) 0.045(3) 0.030(3) -0.009(2) -0.0006(19) -0.014(2)
C4 0.016(2) 0.041(3) 0.035(3) -0.009(2) -0.009(2) -0.002(2)
C5 0.026(2) 0.028(2) 0.027(2) 0.0014(19) -0.012(2) -0.003(2)
C6 0.022(2) 0.022(2) 0.023(2) -0.0055(18) -0.0003(17) -0.0050(18)
C7 0.029(3) 0.021(2) 0.028(2) 0.0001(19) -0.001(2) -0.006(2)
C9 0.028(3) 0.028(3) 0.043(3) 0.001(2) -0.003(2) -0.016(2)
C8 0.041(3) 0.028(3) 0.035(3) -0.008(2) -0.005(2) -0.013(2)
C10 0.025(2) 0.021(2) 0.021(2) -0.0051(18) -0.0009(18) -0.0009(18)
C11 0.025(2) 0.020(2) 0.027(2) 0.0019(18) -0.0052(19) -0.0030(18)
C12 0.027(3) 0.031(3) 0.036(3) 0.001(2) 0.002(2) -0.009(2)
C13 0.040(3) 0.030(3) 0.033(3) 0.007(2) 0.003(2) -0.012(2)
C14 0.043(3) 0.025(2) 0.023(2) 0.0054(19) -0.007(2) -0.001(2)
C15 0.026(2) 0.022(2) 0.022(2) -0.0029(18) -0.0072(18) -0.0002(19)
C16 0.031(3) 0.024(2) 0.026(2) -0.0020(19) -0.008(2) -0.002(2)
C17 0.020(2) 0.046(3) 0.039(3) -0.005(2) -0.009(2) -0.006(2)
C18 0.037(3) 0.031(3) 0.024(2) -0.007(2) -0.009(2) -0.007(2)
N2 0.0216(19) 0.027(2) 0.0210(18) -0.0053(15) -0.0063(15) -0.0045(16)
N1 0.0219(19) 0.0221(19) 0.0230(19) -0.0018(15) -0.0015(15) -0.0086(15)
N3 0.024(2) 0.032(2) 0.035(2) -0.0149(18) -0.0058(17) -0.0011(17)
Pd3 0.02123(19) 0.02375(19) 0.02351(18) -0.00544(14) -0.00336(14) -0.00399(14)
Pd1 0.01989(18) 0.02040(17) 0.01984(17) -0.00091(13) -0.00405(13) -0.00839(14)
Pd2 0.02081(18) 0.02208(18) 0.01789(17) -0.00139(13) -0.00467(13) -0.00606(14)
Cl2 0.0279(6) 0.0417(7) 0.0492(8) -0.0230(6) -0.0091(6) -0.0007(5)
Cl1 0.0272(6) 0.0325(6) 0.0290(6) 0.0019(5) -0.0093(5) -0.0167(5)
O1 0.0260(17) 0.0253(16) 0.0191(15) 0.0020(13) -0.0083(13) -0.0105(14)

loop_
_atom_type_symbol
_atom_type_description
_atom_type_scat_dispersion_real
_atom_type_scat_dispersion_imag
_atom_type_scat_source
Pd Pd -0.9988 1.0072 'International Tables Vol C Tables 4.2.6.8 and 6.1.1.4'
Cl Cl 0.1484 0.1585 'International Tables Vol C Tables 4.2.6.8 and 6.1.1.4'
O O 0.0106 0.0060 'International Tables Vol C Tables 4.2.6.8 and 6.1.1.4'
N N 0.0061 0.0033 'International Tables Vol C Tables 4.2.6.8 and 6.1.1.4'
C C 0.0033 0.0016 'International Tables Vol C Tables 4.2.6.8 and 6.1.1.4'
H H 0.0000 0.0000 'International Tables Vol C Tables 4.2.6.8 and 6.1.1.4'

loop_
_geom_angle_atom_site_label_1
_geom_angle_atom_site_label_2
_geom_angle_atom_site_label_3
_geom_angle
_geom_angle_site_symmetry_1
_geom_angle_site_symmetry_3
_geom_angle_publ_flag
C20 C19 C24 119.4(4) . . ?
C20 C19 Pd3 126.8(3) . . ?
C24 C19 Pd3 113.8(3) . . ?
C19 C20 C21 120.2(4) . . ?
C22 C21 C20 119.7(4) . . ?
C23 C22 C21 120.6(4) . . ?
C22 C23 C24 120.1(4) . . ?
C23 C24 C19 120.0(4) . . ?
C23 C24 C25 123.7(4) . . ?
C19 C24 C25 116.2(4) . . ?
N3 C25 C24 107.8(4) . . ?
C2 C1 C6 118.6(4) . . ?
C2 C1 Pd1 127.3(3) . . ?
C6 C1 Pd1 114.1(3) . . ?
C3 C2 C1 119.9(4) . . ?
C4 C3 C2 120.5(4) . . ?
C5 C4 C3 120.4(4) . . ?
C4 C5 C6 119.6(4) . . ?
C5 C6 C1 121.0(4) . . ?
C5 C6 C7 123.6(4) . . ?
C1 C6 C7 115.4(4) . . ?
N1 C7 C6 109.0(4) . . ?
C15 C10 C11 119.2(4) . . ?
C15 C10 Pd2 114.7(3) . . ?
C11 C10 Pd2 126.0(3) . . ?
C12 C11 C10 119.9(4) . . ?
C11 C12 C13 120.8(4) . . ?
C14 C13 C12 119.4(4) . . ?
C13 C14 C15 120.4(4) . . ?
C14 C15 C10 120.3(4) . . ?
C14 C15 C16 123.9(4) . . ?
C10 C15 C16 115.8(4) . . ?
N2 C16 C15 109.7(4) . . ?
C18 N2 C17 108.3(3) . . ?
C18 N2 C16 109.8(3) . . ?
C17 N2 C16 109.3(4) . . ?
C18 N2 Pd2 107.4(3) . . ?
C17 N2 Pd2 114.5(3) . . ?
C16 N2 Pd2 107.5(3) . . ?
C8 N1 C9 108.8(3) . . ?
C8 N1 C7 109.1(3) . . ?
C9 N1 C7 109.0(3) . . ?
C8 N1 Pd1 108.8(3) . . ?
C9 N1 Pd1 114.6(3) . . ?
C7 N1 Pd1 106.5(2) . . ?
C27 N3 C25 108.4(4) . . ?
C27 N3 C26 110.6(4) . . ?
C25 N3 C26 109.0(4) . . ?
C27 N3 Pd3 112.2(3) . . ?
C25 N3 Pd3 108.6(3) . . ?
C26 N3 Pd3 108.0(3) . . ?
C19 Pd3 N3 82.57(17) . . ?
C19 Pd3 Cl2 95.47(13) . . ?
N3 Pd3 Cl2 178.02(11) . . ?
C19 Pd3 Cl2 176.39(13) . 2_745 ?
N3 Pd3 Cl2 95.78(11) . 2_745 ?
Cl2 Pd3 Cl2 86.19(5) . 2_745 ?
C1 Pd1 O1 94.85(15) . . ?
C1 Pd1 N1 82.32(16) . . ?
O1 Pd1 N1 174.42(13) . . ?
C1 Pd1 Cl1 177.97(12) . . ?
O1 Pd1 Cl1 85.43(8) . . ?
N1 Pd1 Cl1 97.57(10) . . ?
C1 Pd1 Pd2 131.52(13) . . ?
O1 Pd1 Pd2 37.62(8) . . ?
N1 Pd1 Pd2 143.88(10) . . ?
Cl1 Pd1 Pd2 49.11(3) . . ?
C10 Pd2 O1 93.92(15) . . ?
C10 Pd2 N2 82.87(16) . . ?
O1 Pd2 N2 172.54(13) . . ?
C10 Pd2 Cl1 176.95(12) . . ?
O1 Pd2 Cl1 85.60(9) . . ?
N2 Pd2 Cl1 97.24(11) . . ?
C10 Pd2 Pd1 129.62(13) . . ?
O1 Pd2 Pd1 37.62(8) . . ?
N2 Pd2 Pd1 142.93(10) . . ?
Cl1 Pd2 Pd1 49.29(4) . . ?
Pd3 Cl2 Pd3 93.81(5) . 2_745 ?
Pd2 Cl1 Pd1 81.60(4) . . ?
Pd1 O1 Pd2 104.76(13) . . ?

loop_
_geom_bond_atom_site_label_1
_geom_bond_atom_site_label_2
_geom_bond_distance
_geom_bond_site_symmetry_2
_geom_bond_publ_flag
C19 C20 1.382(6) . ?
C19 C24 1.411(6) . ?
C19 Pd3 1.972(4) . ?
C20 C21 1.405(6) . ?
C21 C22 1.384(7) . ?
C22 C23 1.381(7) . ?
C23 C24 1.389(6) . ?
C24 C25 1.502(7) . ?
C25 N3 1.491(6) . ?
C27 N3 1.481(6) . ?
C26 N3 1.497(7) . ?
C1 C2 1.397(6) . ?
C1 C6 1.403(6) . ?
C1 Pd1 1.965(4) . ?
C2 C3 1.390(6) . ?
C3 C4 1.384(7) . ?
C4 C5 1.379(7) . ?
C5 C6 1.387(6) . ?
C6 C7 1.498(6) . ?
C7 N1 1.494(6) . ?
C9 N1 1.485(6) . ?
C8 N1 1.481(6) . ?
C10 C15 1.397(6) . ?
C10 C11 1.400(6) . ?
C10 Pd2 1.967(5) . ?
C11 C12 1.374(6) . ?
C12 C13 1.398(7) . ?
C13 C14 1.380(7) . ?
C14 C15 1.385(7) . ?
C15 C16 1.510(6) . ?
C16 N2 1.487(6) . ?
C17 N2 1.481(6) . ?
C18 N2 1.475(5) . ?
N2 Pd2 2.095(3) . ?
N1 Pd1 2.076(4) . ?
N3 Pd3 2.068(4) . ?
Pd3 Cl2 2.3205(13) . ?
Pd3 Cl2 2.4661(16) 2_745 ?
Pd1 O1 2.041(3) . ?
Pd1 Cl1 2.4776(16) . ?
Pd1 Pd2 3.2335(9) . ?
Pd2 O1 2.041(3) . ?
Pd2 Cl1 2.4708(13) . ?
Cl2 Pd3 2.4661(16) 2_745 ?

loop_
_geom_torsion_atom_site_label_1
_geom_torsion_atom_site_label_2
_geom_torsion_atom_site_label_3
_geom_torsion_atom_site_label_4
_geom_torsion
_geom_torsion_site_symmetry_1
_geom_torsion_site_symmetry_2
_geom_torsion_site_symmetry_3
_geom_torsion_site_symmetry_4
_geom_torsion_publ_flag
C24 C19 C20 C21 -0.4(7) . . . . ?
Pd3 C19 C20 C21 176.1(3) . . . . ?
C19 C20 C21 C22 0.3(7) . . . . ?
C20 C21 C22 C23 0.6(7) . . . . ?
C21 C22 C23 C24 -1.4(8) . . . . ?
C22 C23 C24 C19 1.3(7) . . . . ?
C22 C23 C24 C25 177.4(5) . . . . ?
C20 C19 C24 C23 -0.4(7) . . . . ?
Pd3 C19 C24 C23 -177.3(4) . . . . ?
C20 C19 C24 C25 -176.7(4) . . . . ?
Pd3 C19 C24 C25 6.3(5) . . . . ?
C23 C24 C25 N3 155.7(4) . . . . ?
C19 C24 C25 N3 -28.1(6) . . . . ?
C6 C1 C2 C3 0.8(6) . . . . ?
Pd1 C1 C2 C3 179.8(3) . . . . ?
C1 C2 C3 C4 -0.4(7) . . . . ?
C2 C3 C4 C5 -0.2(7) . . . . ?
C3 C4 C5 C6 0.2(7) . . . . ?
C4 C5 C6 C1 0.2(7) . . . . ?
C4 C5 C6 C7 -178.2(4) . . . . ?
C2 C1 C6 C5 -0.8(6) . . . . ?
Pd1 C1 C6 C5 -179.9(3) . . . . ?
C2 C1 C6 C7 177.8(4) . . . . ?
Pd1 C1 C6 C7 -1.3(5) . . . . ?
C5 C6 C7 N1 -154.8(4) . . . . ?
C1 C6 C7 N1 26.7(5) . . . . ?
C15 C10 C11 C12 0.4(6) . . . . ?
Pd2 C10 C11 C12 177.7(3) . . . . ?
C10 C11 C12 C13 -1.1(7) . . . . ?
C11 C12 C13 C14 0.2(8) . . . . ?
C12 C13 C14 C15 1.3(7) . . . . ?
C13 C14 C15 C10 -2.0(7) . . . . ?
C13 C14 C15 C16 176.4(4) . . . . ?
C11 C10 C15 C14 1.1(6) . . . . ?
Pd2 C10 C15 C14 -176.5(3) . . . . ?
C11 C10 C15 C16 -177.4(4) . . . . ?
Pd2 C10 C15 C16 5.0(5) . . . . ?
C14 C15 C16 N2 155.5(4) . . . . ?
C10 C15 C16 N2 -26.0(5) . . . . ?
C15 C16 N2 C18 -84.0(4) . . . . ?
C15 C16 N2 C17 157.3(4) . . . . ?
C15 C16 N2 Pd2 32.5(4) . . . . ?
C6 C7 N1 C8 79.9(4) . . . . ?
C6 C7 N1 C9 -161.4(3) . . . . ?
C6 C7 N1 Pd1 -37.2(4) . . . . ?
C24 C25 N3 C27 157.3(4) . . . . ?
C24 C25 N3 C26 -82.2(5) . . . . ?
C24 C25 N3 Pd3 35.2(5) . . . . ?
C20 C19 Pd3 N3 -165.1(4) . . . . ?
C24 C19 Pd3 N3 11.6(3) . . . . ?
C20 C19 Pd3 Cl2 15.1(4) . . . . ?
C24 C19 Pd3 Cl2 -168.2(3) . . . . ?
C20 C19 Pd3 Cl2 -102(2) . . . 2_745 ?
C24 C19 Pd3 Cl2 75(2) . . . 2_745 ?
C27 N3 Pd3 C19 -146.5(4) . . . . ?
C25 N3 Pd3 C19 -26.6(3) . . . . ?
C26 N3 Pd3 C19 91.4(3) . . . . ?
C27 N3 Pd3 Cl2 -140(4) . . . . ?
C25 N3 Pd3 Cl2 -20(4) . . . . ?
C26 N3 Pd3 Cl2 98(4) . . . . ?
C27 N3 Pd3 Cl2 36.8(4) . . . 2_745 ?
C25 N3 Pd3 Cl2 156.6(3) . . . 2_745 ?
C26 N3 Pd3 Cl2 -85.3(3) . . . 2_745 ?
C2 C1 Pd1 O1 -10.6(4) . . . . ?
C6 C1 Pd1 O1 168.4(3) . . . . ?
C2 C1 Pd1 N1 164.6(4) . . . . ?
C6 C1 Pd1 N1 -16.4(3) . . . . ?
C2 C1 Pd1 Cl1 -108(4) . . . . ?
C6 C1 Pd1 Cl1 71(4) . . . . ?
C2 C1 Pd1 Pd2 -1.2(5) . . . . ?
C6 C1 Pd1 Pd2 177.8(2) . . . . ?
C8 N1 Pd1 C1 -87.5(3) . . . . ?
C9 N1 Pd1 C1 150.5(3) . . . . ?
C7 N1 Pd1 C1 29.9(3) . . . . ?
C8 N1 Pd1 O1 -27.7(14) . . . . ?
C9 N1 Pd1 O1 -149.6(11) . . . . ?
C7 N1 Pd1 O1 89.7(12) . . . . ?
C8 N1 Pd1 Cl1 94.5(3) . . . . ?
C9 N1 Pd1 Cl1 -27.4(3) . . . . ?
C7 N1 Pd1 Cl1 -148.1(2) . . . . ?
C8 N1 Pd1 Pd2 74.3(3) . . . . ?
C9 N1 Pd1 Pd2 -47.7(4) . . . . ?
C7 N1 Pd1 Pd2 -168.35(19) . . . . ?
C15 C10 Pd2 O1 -175.5(3) . . . . ?
C11 C10 Pd2 O1 7.1(4) . . . . ?
C15 C10 Pd2 N2 11.2(3) . . . . ?
C11 C10 Pd2 N2 -166.1(4) . . . . ?
C15 C10 Pd2 Cl1 104(2) . . . . ?
C11 C10 Pd2 Cl1 -74(3) . . . . ?
C15 C10 Pd2 Pd1 171.4(2) . . . . ?
C11 C10 Pd2 Pd1 -6.0(4) . . . . ?
C18 N2 Pd2 C10 93.5(3) . . . . ?
C17 N2 Pd2 C10 -146.2(3) . . . . ?
C16 N2 Pd2 C10 -24.6(3) . . . . ?
C18 N2 Pd2 O1 28.5(11) . . . . ?
C17 N2 Pd2 O1 148.8(9) . . . . ?
C16 N2 Pd2 O1 -89.6(10) . . . . ?
C18 N2 Pd2 Cl1 -83.4(3) . . . . ?
C17 N2 Pd2 Cl1 36.9(3) . . . . ?
C16 N2 Pd2 Cl1 158.5(2) . . . . ?
C18 N2 Pd2 Pd1 -60.7(3) . . . . ?
C17 N2 Pd2 Pd1 59.6(4) . . . . ?
C16 N2 Pd2 Pd1 -178.86(19) . . . . ?
C1 Pd1 Pd2 C10 6.3(2) . . . . ?
O1 Pd1 Pd2 C10 21.8(2) . . . . ?
N1 Pd1 Pd2 C10 -149.3(2) . . . . ?
Cl1 Pd1 Pd2 C10 -176.27(15) . . . . ?
C1 Pd1 Pd2 O1 -15.5(2) . . . . ?
N1 Pd1 Pd2 O1 -171.0(2) . . . . ?
Cl1 Pd1 Pd2 O1 161.97(14) . . . . ?
C1 Pd1 Pd2 N2 152.2(2) . . . . ?
O1 Pd1 Pd2 N2 167.7(2) . . . . ?
N1 Pd1 Pd2 N2 -3.3(2) . . . . ?
Cl1 Pd1 Pd2 N2 -30.32(17) . . . . ?
C1 Pd1 Pd2 Cl1 -177.44(16) . . . . ?
O1 Pd1 Pd2 Cl1 -161.97(14) . . . . ?
N1 Pd1 Pd2 Cl1 27.01(17) . . . . ?
C19 Pd3 Cl2 Pd3 -176.79(13) . . . 2_745 ?
N3 Pd3 Cl2 Pd3 176(4) . . . 2_745 ?
Cl2 Pd3 Cl2 Pd3 0.0 2_745 . . 2_745 ?
C10 Pd2 Cl1 Pd1 70(2) . . . . ?
O1 Pd2 Cl1 Pd1 -10.92(9) . . . . ?
N2 Pd2 Cl1 Pd1 162.13(10) . . . . ?
C1 Pd1 Cl1 Pd2 109(4) . . . . ?
O1 Pd1 Cl1 Pd2 10.93(8) . . . . ?
N1 Pd1 Cl1 Pd2 -164.33(10) . . . . ?
C1 Pd1 O1 Pd2 168.44(16) . . . . ?
N1 Pd1 O1 Pd2 109.1(12) . . . . ?
Cl1 Pd1 O1 Pd2 -13.58(11) . . . . ?
C10 Pd2 O1 Pd1 -163.36(16) . . . . ?
N2 Pd2 O1 Pd1 -99.1(10) . . . . ?
Cl1 Pd2 O1 Pd1 13.61(11) . . . . ?
